data_4314552
loop_
_publ_author_name
'Biplab Biswas'
'Sunita Salunke-Gawali'
'Thomas Weyherm\"uller'
'Vinzenz Bachler'
'Eckhard Bill'
'Phalguni Chaudhuri'

_publ_section_title
;
 Metal-Complexes As Ligands to Generate Asymmetric Homo- and
 Heterodinuclear MAIIIMBII Species: a Magneto-Structural and Spectroscopic
 Comparison of Imidazole-N versus Pyridine-N
;
_journal_name_full 'Inorganic Chemistry'
_journal_page_first 626
_journal_page_last 641
_journal_paper_doi 10.1021/ic9018426
_journal_volume 49
_journal_year 2010
_chemical_formula_sum 'C24 H39 Cl2 Fe2 N12 O11'
_chemical_formula_weight 854.27
_chemical_name_systematic
; 
 ? 
;
_space_group_IT_number 155
_symmetry_cell_setting trigonal
_symmetry_space_group_name_Hall 'R 3 2"'
_symmetry_space_group_name_H-M 'R 3 2 :H'
_atom_sites_solution_hydrogens geom
_atom_sites_solution_primary direct
_atom_sites_solution_secondary difmap
_audit_creation_method SHELXL-97
_cell_angle_alpha 90.00
_cell_angle_beta 90.00
_cell_angle_gamma 120.00
_cell_formula_units_Z 6
_cell_length_a 12.1963(11)
_cell_length_b 12.1963(11)
_cell_length_c 40.064(4)
_cell_measurement_temperature 100(2)
_cell_volume 5161.1(8)
_computing_cell_refinement 'Bruker AXS Collect Software'
_computing_data_collection 'Bruker AXS Collect Software'
_computing_data_reduction 'Bruker AXS Collect Software'
_computing_structure_refinement 'SHELXL-97 (Sheldrick, 1997)'
_computing_structure_solution 'SHELXS-97 (Sheldrick, 1990)'
_diffrn_ambient_temperature 100(2)
_diffrn_measured_fraction_theta_full 0.967
_diffrn_measured_fraction_theta_max 0.967
_diffrn_measurement_device_type 'Bruker-Nonius Kappa-CCD'
_diffrn_measurement_method '1267 images at 1.0 deg. stepwise rotation in omega and phi, 50 sec./frame'
_diffrn_radiation_monochromator graphite
_diffrn_radiation_source 'rotating anode. 50 kV, 70 mA'
_diffrn_radiation_type MoK\a
_diffrn_radiation_wavelength 0.71073
_diffrn_reflns_av_R_equivalents 0.0807
_diffrn_reflns_av_sigmaI/netI 0.0794
_diffrn_reflns_limit_h_max 17
_diffrn_reflns_limit_h_min -17
_diffrn_reflns_limit_k_max 17
_diffrn_reflns_limit_k_min -14
_diffrn_reflns_limit_l_max 52
_diffrn_reflns_limit_l_min -56
_diffrn_reflns_number 16303
_diffrn_reflns_theta_full 30.00
_diffrn_reflns_theta_max 30.00
_diffrn_reflns_theta_min 3.67
_exptl_absorpt_coefficient_mu 1.073
_exptl_absorpt_correction_T_max 0.927
_exptl_absorpt_correction_T_min 0.878
_exptl_absorpt_correction_type multi-scan
_exptl_absorpt_process_details 'SADABS 2006/1, Bruker AXS (2006)'
_exptl_crystal_colour 'dark brown'
_exptl_crystal_density_diffrn 1.649
_exptl_crystal_density_method 'not measured'
_exptl_crystal_description 'transparent parallelepiped'
_exptl_crystal_F_000 2646
_exptl_crystal_size_max 0.055
_exptl_crystal_size_mid 0.040
_exptl_crystal_size_min 0.034
_refine_diff_density_max 0.787
_refine_diff_density_min -0.660
_refine_diff_density_rms 0.105
_refine_ls_abs_structure_details 'Flack H D (1983), Acta Cryst. A39, 876-881'
_refine_ls_abs_structure_Flack 0.11(3)
_refine_ls_extinction_method none
_refine_ls_goodness_of_fit_ref 1.036
_refine_ls_hydrogen_treatment constr
_refine_ls_matrix_type full
_refine_ls_number_parameters 164
_refine_ls_number_reflns 3276
_refine_ls_number_restraints 21
_refine_ls_restrained_S_all 1.044
_refine_ls_R_factor_all 0.0849
_refine_ls_R_factor_gt 0.0571
_refine_ls_shift/su_max 0.000
_refine_ls_shift/su_mean 0.000
_refine_ls_structure_factor_coef Fsqd
_refine_ls_weighting_details 'calc w=1/[\s^2^(Fo^2^)+(0.0439P)^2^+21.7887P] where P=(Fo^2^+2Fc^2^)/3'
_refine_ls_weighting_scheme calc
_refine_ls_wR_factor_gt 0.1117
_refine_ls_wR_factor_ref 0.1226
_reflns_number_gt 2469
_reflns_number_total 3276
_reflns_threshold_expression >2sigma(I)
_cod_data_source_file ic9018426_si_001_04.cif
_cod_data_source_block 04
_cod_depositor_comments
;
The following automatic conversions were performed:

'_exptl_absorpt_correction_type' value 'Multi-Scan' changed to
'multi-scan' according to the built-in table from CIF Core dictionary
named 'cif_core.dic' version 2.4.1 from 2010-06-29.

Automatic conversion script
Id: cif_fix_values 1646 2011-03-28 12:23:43Z adriana 
;
_cod_original_sg_symbol_H-M 'R 3 2'
_cod_database_code 4314552

loop_
_symmetry_equiv_pos_as_xyz
'x, y, z'
'-y, x-y, z'
'-x+y, -x, z'
'y, x, -z'
'x-y, -y, -z'
'-x, -x+y, -z'
'x+2/3, y+1/3, z+1/3'
'-y+2/3, x-y+1/3, z+1/3'
'-x+y+2/3, -x+1/3, z+1/3'
'y+2/3, x+1/3, -z+1/3'
'x-y+2/3, -y+1/3, -z+1/3'
'-x+2/3, -x+y+1/3, -z+1/3'
'x+1/3, y+2/3, z+2/3'
'-y+1/3, x-y+2/3, z+2/3'
'-x+y+1/3, -x+2/3, z+2/3'
'y+1/3, x+2/3, -z+2/3'
'x-y+1/3, -y+2/3, -z+2/3'
'-x+1/3, -x+y+2/3, -z+2/3'

loop_
_atom_site_label
_atom_site_type_symbol
_atom_site_fract_x
_atom_site_fract_y
_atom_site_fract_z
_atom_site_U_iso_or_equiv
_atom_site_adp_type
_atom_site_occupancy
_atom_site_symmetry_multiplicity
_atom_site_calc_flag
_atom_site_refinement_flags
_atom_site_disorder_assembly
_atom_site_disorder_group
Fe2 Fe 0.0000 0.0000 0.10484(2) 0.01416(19) Uani 1 3 d S . .
Fe1 Fe 0.0000 0.0000 0.18881(2) 0.01539(19) Uani 1 3 d S . .
N1 N 0.0104(4) 0.1395(4) 0.22516(9) 0.0219(8) Uani 1 1 d . . .
C2 C -0.0894(5) 0.0762(5) 0.25120(10) 0.0297(9) Uani 1 1 d . . .
H2A H -0.1271 0.1298 0.2563 0.036 Uiso 1 1 calc R . .
H2B H -0.0506 0.0668 0.2719 0.036 Uiso 1 1 calc R . .
C3 C -0.1934(5) -0.0540(5) 0.23952(12) 0.0300(11) Uani 1 1 d . . .
H3A H -0.2485 -0.1005 0.2587 0.036 Uiso 1 1 calc R . .
H3B H -0.2462 -0.0434 0.2225 0.036 Uiso 1 1 calc R . .
C4 C -0.0011(5) 0.2413(4) 0.20882(11) 0.0258(10) Uani 1 1 d . . .
H4A H 0.0110 0.3055 0.2254 0.039 Uiso 1 1 calc R . .
H4B H -0.0854 0.2061 0.1988 0.039 Uiso 1 1 calc R . .
H4C H 0.0635 0.2802 0.1914 0.039 Uiso 1 1 calc R . .
O11 O -0.1263(3) 0.0236(3) 0.16398(6) 0.0184(6) Uani 1 1 d . . .
N12 N -0.1388(3) -0.0168(3) 0.13238(8) 0.0158(7) Uani 1 1 d . . .
C13 C -0.2532(4) -0.0812(4) 0.12007(10) 0.0182(8) Uani 1 1 d . . .
H13 H -0.3273 -0.0924 0.1310 0.022 Uiso 1 1 calc R . .
C14 C -0.2527(3) -0.1325(4) 0.08799(8) 0.0176(7) Uani 1 1 d . . .
N15 N -0.3485(3) -0.2031(3) 0.06685(8) 0.0177(7) Uani 1 1 d . . .
C16 C -0.2982(4) -0.2355(4) 0.04054(10) 0.0209(8) Uani 1 1 d . . .
H16 H -0.3429 -0.2859 0.0218 0.025 Uiso 1 1 calc R . .
C17 C -0.1702(4) -0.1808(4) 0.04663(9) 0.0193(8) Uani 1 1 d . . .
H17 H -0.1105 -0.1856 0.0324 0.023 Uiso 1 1 calc R . .
N18 N -0.1430(3) -0.1179(3) 0.07676(8) 0.0175(7) Uani 1 1 d . . .
C19 C -0.4799(4) -0.2346(5) 0.07065(10) 0.0247(8) Uani 1 1 d . . .
H19A H -0.5089 -0.2662 0.0933 0.037 Uiso 1 1 calc R . .
H19B H -0.5326 -0.3000 0.0544 0.037 Uiso 1 1 calc R . .
H19C H -0.4865 -0.1588 0.0668 0.037 Uiso 1 1 calc R . .
Cl20 Cl -0.41199(13) 0.0000 0.0000 0.0253(3) Uani 1 2 d S . .
O21 O -0.3341(3) 0.0172(3) 0.02888(8) 0.0346(9) Uani 1 1 d . . .
O22 O -0.5349(4) -0.1094(4) 0.00452(11) 0.0577(13) Uani 1 1 d . . .
Cl30 Cl -0.6462(7) -0.3129(7) 0.1667 0.038(2) Uani 0.33 2 d SPD . .
O31 O -0.6667 -0.4384(9) 0.1667 0.066(4) Uiso 0.33 2 d SPD . .
O32 O -0.7396(16) -0.3080(14) 0.1869(5) 0.066(4) Uiso 0.17 1 d PD . .
O33 O -0.5245(15) -0.2310(10) 0.1808(5) 0.066(4) Uiso 0.17 1 d PD . .
O34 O -0.652(2) -0.2745(11) 0.1339(3) 0.066(4) Uiso 0.17 1 d PD . .

loop_
_atom_site_aniso_label
_atom_site_aniso_U_11
_atom_site_aniso_U_22
_atom_site_aniso_U_33
_atom_site_aniso_U_23
_atom_site_aniso_U_13
_atom_site_aniso_U_12
Fe2 0.0132(3) 0.0132(3) 0.0161(4) 0.000 0.000 0.00659(13)
Fe1 0.0152(3) 0.0152(3) 0.0158(4) 0.000 0.000 0.00759(14)
N1 0.0255(19) 0.0203(19) 0.0222(16) -0.0033(15) -0.0035(15) 0.0133(16)
C2 0.034(3) 0.032(3) 0.0263(18) -0.002(2) 0.008(2) 0.018(2)
C3 0.029(2) 0.034(3) 0.028(2) -0.0055(19) 0.0095(19) 0.016(2)
C4 0.036(3) 0.022(2) 0.026(2) -0.0071(17) -0.0079(19) 0.019(2)
O11 0.0199(14) 0.0220(15) 0.0151(13) -0.0030(11) -0.0012(11) 0.0118(13)
N12 0.0196(17) 0.0143(16) 0.0158(15) -0.0002(13) 0.0005(13) 0.0100(14)
C13 0.0132(19) 0.0197(19) 0.0215(18) 0.0013(15) -0.0006(15) 0.0082(16)
C14 0.0146(16) 0.012(2) 0.0206(15) 0.0017(17) -0.0012(12) 0.0025(18)
N15 0.0163(16) 0.0160(16) 0.0190(14) 0.0011(12) -0.0002(13) 0.0068(13)
C16 0.024(2) 0.023(2) 0.0183(17) -0.0012(17) -0.0012(16) 0.0134(19)
C17 0.019(2) 0.020(2) 0.0176(18) -0.0027(15) 0.0001(15) 0.0088(17)
N18 0.0167(16) 0.0132(16) 0.0211(15) -0.0003(13) -0.0007(13) 0.0062(14)
C19 0.0189(18) 0.025(3) 0.0305(18) 0.000(2) -0.0033(15) 0.011(2)
Cl20 0.0240(5) 0.0369(9) 0.0195(6) 0.0047(6) 0.0023(3) 0.0184(4)
O21 0.042(2) 0.039(2) 0.0231(15) -0.0035(14) -0.0086(15) 0.0206(17)
O22 0.024(2) 0.074(3) 0.060(3) 0.021(2) 0.0045(18) 0.013(2)
Cl30 0.033(4) 0.033(4) 0.0384(17) -0.004(4) 0.004(4) 0.009(4)

loop_
_atom_type_symbol
_atom_type_description
_atom_type_scat_dispersion_real
_atom_type_scat_dispersion_imag
_atom_type_scat_source
C C 0.0033 0.0016 'International Tables Vol C Tables 4.2.6.8 and 6.1.1.4'
H H 0.0000 0.0000 'International Tables Vol C Tables 4.2.6.8 and 6.1.1.4'
N N 0.0061 0.0033 'International Tables Vol C Tables 4.2.6.8 and 6.1.1.4'
O O 0.0106 0.0060 'International Tables Vol C Tables 4.2.6.8 and 6.1.1.4'
Cl Cl 0.1484 0.1585 'International Tables Vol C Tables 4.2.6.8 and 6.1.1.4'
Fe Fe 0.3463 0.8444 'International Tables Vol C Tables 4.2.6.8 and 6.1.1.4'

loop_
_geom_angle_atom_site_label_1
_geom_angle_atom_site_label_2
_geom_angle_atom_site_label_3
_geom_angle
_geom_angle_site_symmetry_1
_geom_angle_site_symmetry_3
_geom_angle_publ_flag
N12 Fe2 N12 90.96(14) . 3 ?
N12 Fe2 N12 90.95(14) . 2 ?
N12 Fe2 N12 90.95(14) 3 2 ?
N12 Fe2 N18 99.16(13) . 3 ?
N12 Fe2 N18 80.84(14) 3 3 ?
N12 Fe2 N18 167.03(14) 2 3 ?
N12 Fe2 N18 167.03(14) . 2 ?
N12 Fe2 N18 99.16(13) 3 2 ?
N12 Fe2 N18 80.84(14) 2 2 ?
N18 Fe2 N18 90.51(14) 3 2 ?
N12 Fe2 N18 80.83(14) . . ?
N12 Fe2 N18 167.03(14) 3 . ?
N12 Fe2 N18 99.16(13) 2 . ?
N18 Fe2 N18 90.51(14) 3 . ?
N18 Fe2 N18 90.51(14) 2 . ?
O11 Fe1 O11 96.80(11) . 3 ?
O11 Fe1 O11 96.80(11) . 2 ?
O11 Fe1 O11 96.80(11) 3 2 ?
O11 Fe1 N1 168.11(13) . 3 ?
O11 Fe1 N1 88.16(12) 3 3 ?
O11 Fe1 N1 93.31(13) 2 3 ?
O11 Fe1 N1 93.31(13) . 2 ?
O11 Fe1 N1 168.11(13) 3 2 ?
O11 Fe1 N1 88.16(12) 2 2 ?
N1 Fe1 N1 80.75(14) 3 2 ?
O11 Fe1 N1 88.16(12) . . ?
O11 Fe1 N1 93.31(13) 3 . ?
O11 Fe1 N1 168.11(13) 2 . ?
N1 Fe1 N1 80.75(14) 3 . ?
N1 Fe1 N1 80.75(14) 2 . ?
C4 N1 C3 109.0(4) . 3 ?
C4 N1 C2 110.5(4) . . ?
C3 N1 C2 111.6(4) 3 . ?
C4 N1 Fe1 111.5(3) . . ?
C3 N1 Fe1 103.8(3) 3 . ?
C2 N1 Fe1 110.3(3) . . ?
N1 C2 C3 111.2(3) . . ?
N1 C3 C2 111.5(4) 2 . ?
N12 O11 Fe1 112.1(2) . . ?
C13 N12 O11 117.9(3) . . ?
C13 N12 Fe2 117.4(3) . . ?
O11 N12 Fe2 124.4(3) . . ?
N12 C13 C14 111.3(3) . . ?
N18 C14 N15 111.3(3) . . ?
N18 C14 C13 117.9(3) . . ?
N15 C14 C13 130.6(4) . . ?
C14 N15 C16 107.3(3) . . ?
C14 N15 C19 126.2(3) . . ?
C16 N15 C19 126.5(3) . . ?
N15 C16 C17 106.5(4) . . ?
C16 C17 N18 108.9(4) . . ?
C14 N18 C17 105.9(3) . . ?
C14 N18 Fe2 111.5(3) . . ?
C17 N18 Fe2 141.9(3) . . ?
O22 Cl20 O22 109.2(4) . 5 ?
O22 Cl20 O21 109.8(2) . 5 ?
O22 Cl20 O21 109.8(2) 5 5 ?
O22 Cl20 O21 109.8(2) . . ?
O22 Cl20 O21 109.8(2) 5 . ?
O21 Cl20 O21 108.3(3) 5 . ?
Cl30 Cl30 Cl30 59.998(4) 2_455 3_445 ?
Cl30 Cl30 O31 150.006(5) 2_455 2_455 ?
Cl30 Cl30 O31 149.997(5) 3_445 2_455 ?
Cl30 Cl30 O32 118.4(11) 2_455 12_345 ?
Cl30 Cl30 O32 134.8(8) 3_445 12_345 ?
O31 Cl30 O32 47.1(11) 2_455 12_345 ?
Cl30 Cl30 O32 134.8(8) 2_455 3_445 ?
Cl30 Cl30 O32 118.4(11) 3_445 3_445 ?
O31 Cl30 O32 47.1(11) 2_455 3_445 ?
O32 Cl30 O32 94(2) 12_345 3_445 ?
Cl30 Cl30 O34 87.6(9) 2_455 . ?
Cl30 Cl30 O34 106.7(4) 3_445 . ?
O31 Cl30 O34 81.8(7) 2_455 . ?
O32 Cl30 O34 34.8(8) 12_345 . ?
O32 Cl30 O34 128.9(17) 3_445 . ?
Cl30 Cl30 O34 106.7(4) 2_455 10_455 ?
Cl30 Cl30 O34 87.7(9) 3_445 10_455 ?
O31 Cl30 O34 81.8(7) 2_455 10_455 ?
O32 Cl30 O34 128.9(17) 12_345 10_455 ?
O32 Cl30 O34 34.8(8) 3_445 10_455 ?
O34 Cl30 O34 163.6(14) . 10_455 ?
Cl30 Cl30 O32 92.0(4) 2_455 10_455 ?
Cl30 Cl30 O32 46.1(7) 3_445 10_455 ?
O31 Cl30 O32 112.3(5) 2_455 10_455 ?
O32 Cl30 O32 91.7(14) 12_345 10_455 ?
O32 Cl30 O32 119.2(10) 3_445 10_455 ?
O34 Cl30 O32 76.2(7) . 10_455 ?
O34 Cl30 O32 110.3(3) 10_455 10_455 ?
Cl30 Cl30 O32 46.1(7) 2_455 . ?
Cl30 Cl30 O32 92.1(4) 3_445 . ?
O31 Cl30 O32 112.3(5) 2_455 . ?
O32 Cl30 O32 119.2(10) 12_345 . ?
O32 Cl30 O32 91.7(14) 3_445 . ?
O34 Cl30 O32 110.3(3) . . ?
O34 Cl30 O32 76.2(7) 10_455 . ?
O32 Cl30 O32 135.4(11) 10_455 . ?
Cl30 Cl30 O31 81.3(3) 2_455 . ?
Cl30 Cl30 O31 21.3(3) 3_445 . ?
O31 Cl30 O31 128.7(3) 2_455 . ?
O32 Cl30 O31 127.2(7) 12_345 . ?
O32 Cl30 O31 104.3(9) 3_445 . ?
O34 Cl30 O31 110.2(3) . . ?
O34 Cl30 O31 80.4(9) 10_455 . ?
O32 Cl30 O31 36.3(9) 10_455 . ?
O32 Cl30 O31 109.3(3) . . ?
Cl30 Cl30 O31 21.3(3) 2_455 3_445 ?
Cl30 Cl30 O31 81.3(3) 3_445 3_445 ?
O31 Cl30 O31 128.7(3) 2_455 3_445 ?
O32 Cl30 O31 104.3(9) 12_345 3_445 ?
O32 Cl30 O31 127.2(7) 3_445 3_445 ?
O34 Cl30 O31 80.4(9) . 3_445 ?
O34 Cl30 O31 110.2(3) 10_455 3_445 ?
O32 Cl30 O31 109.3(3) 10_455 3_445 ?
O32 Cl30 O31 36.3(9) . 3_445 ?
O31 Cl30 O31 102.5(6) . 3_445 ?
Cl30 Cl30 O33 127.2(4) 2_455 10_455 ?
Cl30 Cl30 O33 154.2(8) 3_445 10_455 ?
O31 Cl30 O33 29.6(6) 2_455 10_455 ?
O32 Cl30 O33 20.7(17) 12_345 10_455 ?
O32 Cl30 O33 75.6(9) 3_445 10_455 ?
O34 Cl30 O33 53.8(13) . 10_455 ?
O34 Cl30 O33 110.1(3) 10_455 10_455 ?
O32 Cl30 O33 108.6(3) 10_455 10_455 ?
O32 Cl30 O33 109.9(8) . 10_455 ?
O31 Cl30 O33 140.7(7) . 10_455 ?
O31 Cl30 O33 108.3(3) 3_445 10_455 ?
O33 O31 O33 147(2) 11_445 3_445 ?
O33 O31 O32 36.9(17) 11_445 10_455 ?
O33 O31 O32 162.3(14) 3_445 10_455 ?
O33 O31 O32 162.3(14) 11_445 2_455 ?
O33 O31 O32 36.9(17) 3_445 2_455 ?
O32 O31 O32 148.8(11) 10_455 2_455 ?
O33 O31 Cl30 106.5(12) 11_445 3_445 ?
O33 O31 Cl30 106.5(12) 3_445 3_445 ?
O32 O31 Cl30 74.4(5) 10_455 3_445 ?
O32 O31 Cl30 74.4(5) 2_455 3_445 ?
O33 O31 Cl30 111.6(14) 11_445 2_455 ?
O33 O31 Cl30 101.2(10) 3_445 2_455 ?
O32 O31 Cl30 77.3(6) 10_455 2_455 ?
O32 O31 Cl30 71.8(5) 2_455 2_455 ?
Cl30 O31 Cl30 8.7(3) 3_445 2_455 ?
O33 O31 Cl30 101.2(10) 11_445 . ?
O33 O31 Cl30 111.6(14) 3_445 . ?
O32 O31 Cl30 71.8(5) 10_455 . ?
O32 O31 Cl30 77.3(6) 2_455 . ?
Cl30 O31 Cl30 8.7(3) 3_445 . ?
Cl30 O31 Cl30 17.5(6) 2_455 . ?
O33 O31 O34 50.2(15) 11_445 3_445 ?
O33 O31 O34 158.7(9) 3_445 3_445 ?
O32 O31 O34 15.3(5) 10_455 3_445 ?
O32 O31 O34 133.5(11) 2_455 3_445 ?
Cl30 O31 O34 59.1(6) 3_445 3_445 ?
Cl30 O31 O34 62.4(7) 2_455 3_445 ?
Cl30 O31 O34 56.6(7) . 3_445 ?
O33 O31 O34 158.7(9) 11_445 11_445 ?
O33 O31 O34 50.2(15) 3_445 11_445 ?
O32 O31 O34 133.5(11) 10_455 11_445 ?
O32 O31 O34 15.3(5) 2_455 11_445 ?
Cl30 O31 O34 59.2(6) 3_445 11_445 ?
Cl30 O31 O34 56.6(7) 2_455 11_445 ?
Cl30 O31 O34 62.4(7) . 11_445 ?
O34 O31 O34 118.3(13) 3_445 11_445 ?
O33 O32 O34 147(2) 2_455 12_345 ?
O33 O32 O31 56(3) 2_455 3_445 ?
O34 O32 O31 147.8(10) 12_345 3_445 ?
O33 O32 Cl30 109(3) 2_455 2_455 ?
O34 O32 Cl30 89.3(11) 12_345 2_455 ?
O31 O32 Cl30 58.5(9) 3_445 2_455 ?
O33 O32 O34 155(3) 2_455 11_445 ?
O34 O32 O34 56.4(17) 12_345 11_445 ?
O31 O32 O34 108.5(13) 3_445 11_445 ?
Cl30 O32 O34 70.6(6) 2_455 11_445 ?
O33 O32 Cl30 116(3) 2_455 . ?
O34 O32 Cl30 76.0(8) 12_345 . ?
O31 O32 Cl30 71.9(6) 3_445 . ?
Cl30 O32 Cl30 15.5(6) 2_455 . ?
O34 O32 Cl30 70.0(7) 11_445 . ?
O33 O32 Cl30 120(3) 2_455 3_445 ?
O34 O32 Cl30 80.9(6) 12_345 3_445 ?
O31 O32 Cl30 67.6(6) 3_445 3_445 ?
Cl30 O32 Cl30 11.8(4) 2_455 3_445 ?
O34 O32 Cl30 59.1(7) 11_445 3_445 ?
Cl30 O32 Cl30 16.7(5) . 3_445 ?
O33 O32 O33 60(3) 2_455 12_345 ?
O34 O32 O33 148.2(7) 12_345 12_345 ?
O31 O32 O33 8.0(5) 3_445 12_345 ?
Cl30 O32 O33 59.6(5) 2_455 12_345 ?
O34 O32 O33 102.6(11) 11_445 12_345 ?
Cl30 O32 O33 74.0(5) . 12_345 ?
Cl30 O32 O33 67.4(3) 3_445 12_345 ?
O33 O32 O32 70(3) 2_455 11_445 ?
O34 O32 O32 132.2(12) 12_345 11_445 ?
O31 O32 O32 15.6(5) 3_445 11_445 ?
Cl30 O32 O32 42.9(11) 2_455 11_445 ?
O34 O32 O32 98.6(11) 11_445 11_445 ?
Cl30 O32 O32 56.5(9) . 11_445 ?
Cl30 O32 O32 52.2(8) 3_445 11_445 ?
O33 O32 O32 18.2(8) 12_345 11_445 ?
O33 O32 O34 162.4(16) 2_455 10_455 ?
O34 O32 O34 29.3(5) 12_345 10_455 ?
O31 O32 O34 120.1(7) 3_445 10_455 ?
Cl30 O32 O34 62.3(6) 2_455 10_455 ?
O34 O32 O34 39.8(6) 11_445 10_455 ?
Cl30 O32 O34 51.5(4) . 10_455 ?
Cl30 O32 O34 52.6(2) 3_445 10_455 ?
O33 O32 O34 119.2(5) 12_345 10_455 ?
O32 O32 O34 104.7(8) 11_445 10_455 ?
O32 O33 O31 87.0(15) 3_445 2_455 ?
O32 O33 O34 19.9(19) 3_445 10_455 ?
O31 O33 O34 103.7(14) 2_455 10_455 ?
O32 O33 O33 101.3(19) 3_445 10_455 ?
O31 O33 O33 16.5(12) 2_455 10_455 ?
O34 O33 O33 119.1(5) 10_455 10_455 ?
O32 O33 Cl30 50.6(18) 3_445 . ?
O31 O33 Cl30 43.9(10) 2_455 . ?
O34 O33 Cl30 62.3(6) 10_455 . ?
O33 O33 Cl30 60.4(6) 10_455 . ?
O32 O33 O32 92(2) 3_445 12_345 ?
O31 O33 O32 9.6(9) 2_455 12_345 ?
O34 O33 O32 106.7(7) 10_455 12_345 ?
O33 O33 O32 19.0(10) 10_455 12_345 ?
Cl30 O33 O32 44.8(5) . 12_345 ?
O32 O33 Cl30 47.8(18) 3_445 3_445 ?
O31 O33 Cl30 54.1(7) 2_455 3_445 ?
O34 O33 Cl30 55.6(6) 10_455 3_445 ?
O33 O33 Cl30 70.4(6) 10_455 3_445 ?
Cl30 O33 Cl30 11.5(4) . 3_445 ?
O32 O33 Cl30 53.5(2) 12_345 3_445 ?
O32 O33 Cl30 45(2) 3_445 2_455 ?
O31 O33 Cl30 46.4(10) 2_455 2_455 ?
O34 O33 Cl30 58.3(4) 10_455 2_455 ?
O33 O33 Cl30 62.8(4) 10_455 2_455 ?
Cl30 O33 Cl30 5.9(2) . 2_455 ?
O32 O33 Cl30 48.5(4) 12_345 2_455 ?
Cl30 O33 Cl30 13.6(4) 3_445 2_455 ?
O32 O34 O34 87(2) 12_345 3_445 ?
O32 O34 O34 130.2(7) 12_345 2_455 ?
O34 O34 O34 60.002(2) 3_445 2_455 ?
O32 O34 O33 13.1(6) 12_345 10_455 ?
O34 O34 O33 100(2) 3_445 10_455 ?
O34 O34 O33 140.6(10) 2_455 10_455 ?
O32 O34 O32 119.0(19) 12_345 11_445 ?
O34 O34 O32 90.1(15) 3_445 11_445 ?
O34 O34 O32 36.7(13) 2_455 11_445 ?
O33 O34 O32 121.2(9) 10_455 11_445 ?
O32 O34 Cl30 55.9(6) 12_345 . ?
O34 O34 Cl30 69.3(4) 3_445 . ?
O34 O34 Cl30 76.9(3) 2_455 . ?
O33 O34 Cl30 64.0(8) 10_455 . ?
O32 O34 Cl30 66.2(9) 11_445 . ?
O32 O34 Cl30 71.6(6) 12_345 2_455 ?
O34 O34 Cl30 74.9(3) 3_445 2_455 ?
O34 O34 Cl30 64.8(5) 2_455 2_455 ?
O33 O34 Cl30 77.8(8) 10_455 2_455 ?
O32 O34 Cl30 49.1(10) 11_445 2_455 ?
Cl30 O34 Cl30 17.3(5) . 2_455 ?
O32 O34 Cl30 69.2(4) 12_345 3_445 ?
O34 O34 Cl30 59.8(5) 3_445 3_445 ?
O34 O34 Cl30 62.3(4) 2_455 3_445 ?
O33 O34 Cl30 78.3(8) 10_455 3_445 ?
O32 O34 Cl30 57.4(7) 11_445 3_445 ?
Cl30 O34 Cl30 15.1(4) . 3_445 ?
Cl30 O34 Cl30 15.6(5) 2_455 3_445 ?
O32 O34 O31 16.9(7) 12_345 2_455 ?
O34 O34 O31 81.3(14) 3_445 2_455 ?
O34 O34 O31 114.6(6) 2_455 2_455 ?
O33 O34 O31 26.2(7) 10_455 2_455 ?
O32 O34 O31 102.8(9) 11_445 2_455 ?
Cl30 O34 O31 39.0(5) . 2_455 ?
Cl30 O34 O31 54.8(3) 2_455 2_455 ?
Cl30 O34 O31 52.6(2) 3_445 2_455 ?
O32 O34 O32 85.6(5) 12_345 10_455 ?
O34 O34 O32 20.5(5) 3_445 10_455 ?
O34 O34 O32 50.1(13) 2_455 10_455 ?
O33 O34 O32 98.5(7) 10_455 10_455 ?
O32 O34 O32 73.0(5) 11_445 10_455 ?
Cl30 O34 O32 52.3(4) . 10_455 ?
Cl30 O34 O32 55.0(5) 2_455 10_455 ?
Cl30 O34 O32 40.6(5) 3_445 10_455 ?
O31 O34 O32 74.9(5) 2_455 10_455 ?

loop_
_geom_bond_atom_site_label_1
_geom_bond_atom_site_label_2
_geom_bond_distance
_geom_bond_site_symmetry_2
_geom_bond_publ_flag
Fe2 N12 1.944(3) . ?
Fe2 N12 1.944(3) 3 ?
Fe2 N12 1.944(3) 2 ?
Fe2 N18 1.966(3) 3 ?
Fe2 N18 1.966(3) 2 ?
Fe2 N18 1.966(3) . ?
Fe1 O11 1.972(3) . ?
Fe1 O11 1.972(3) 3 ?
Fe1 O11 1.972(3) 2 ?
Fe1 N1 2.194(4) 3 ?
Fe1 N1 2.194(4) 2 ?
Fe1 N1 2.195(4) . ?
N1 C4 1.471(5) . ?
N1 C3 1.484(6) 3 ?
N1 C2 1.492(6) . ?
C2 C3 1.528(7) . ?
C3 N1 1.484(6) 2 ?
O11 N12 1.339(4) . ?
N12 C13 1.308(5) . ?
C13 C14 1.431(5) . ?
C14 N18 1.336(5) . ?
C14 N15 1.348(5) . ?
N15 C16 1.373(5) . ?
N15 C19 1.457(5) . ?
C16 C17 1.378(6) . ?
C17 N18 1.378(5) . ?
Cl20 O22 1.435(4) . ?
Cl20 O22 1.435(4) 5 ?
Cl20 O21 1.444(3) 5 ?
Cl20 O21 1.445(3) . ?
Cl30 Cl30 0.432(14) 2_455 ?
Cl30 Cl30 0.432(14) 3_445 ?
Cl30 O31 1.032(16) 2_455 ?
Cl30 O32 1.166(12) 12_345 ?
Cl30 O32 1.166(12) 3_445 ?
Cl30 O34 1.407(11) . ?
Cl30 O34 1.408(11) 10_455 ?
Cl30 O32 1.423(11) 10_455 ?
Cl30 O32 1.423(10) . ?
Cl30 O31 1.423(11) . ?
Cl30 O31 1.423(11) 3_445 ?
Cl30 O33 1.428(11) 10_455 ?
O31 O33 0.737(13) 11_445 ?
O31 O33 0.737(13) 3_445 ?
O31 O32 0.89(2) 10_455 ?
O31 O32 0.89(2) 2_455 ?
O31 Cl30 1.032(16) 3_445 ?
O31 Cl30 1.423(11) 2_455 ?
O31 O34 1.623(19) 3_445 ?
O31 O34 1.623(19) 11_445 ?
O32 O33 0.53(3) 2_455 ?
O32 O34 0.803(18) 12_345 ?
O32 O31 0.89(2) 3_445 ?
O32 Cl30 1.166(12) 2_455 ?
O32 O34 1.34(3) 11_445 ?
O32 Cl30 1.502(12) 3_445 ?
O32 O33 1.604(18) 12_345 ?
O32 O32 1.71(4) 11_445 ?
O32 O34 1.747(17) 10_455 ?
O33 O32 0.53(3) 3_445 ?
O33 O31 0.737(13) 2_455 ?
O33 O34 1.28(3) 10_455 ?
O33 O33 1.41(3) 10_455 ?
O33 O32 1.604(18) 12_345 ?
O33 Cl30 1.725(14) 3_445 ?
O33 Cl30 1.827(17) 2_455 ?
O34 O32 0.803(18) 12_345 ?
O34 O34 1.118(16) 3_445 ?
O34 O34 1.118(16) 2_455 ?
O34 O33 1.28(3) 10_455 ?
O34 O32 1.34(3) 11_445 ?
O34 Cl30 1.455(12) 2_455 ?
O34 Cl30 1.587(13) 3_445 ?
O34 O31 1.623(19) 2_455 ?
O34 O32 1.747(18) 10_455 ?
